data_4511641
loop_
_publ_author_name
'Thu\'ery, Pierre'
'Harrowfield, Jack'

_publ_section_title
;
 Uranyl Ion Complexes with all-cis-1,3,5-Cyclohexanetricarboxylate:
 Unexpected Framework and Nanotubular Assemblies
;
_journal_issue 8
_journal_name_full 'Crystal Growth &amp; Design'
_journal_page_first 4214
_journal_paper_doi 10.1021/cg500828s
_journal_volume 14
_journal_year 2014
_chemical_formula_sum 'C28 H36 N2 O20 U3'
_chemical_formula_weight 1434.68
_space_group_IT_number 2
_symmetry_cell_setting triclinic
_symmetry_space_group_name_Hall '-P 1'
_symmetry_space_group_name_H-M 'P -1'
_atom_sites_solution_hydrogens geom
_atom_sites_solution_primary heavy
_atom_sites_solution_secondary difmap
_audit_creation_method SHELXL-97
_cell_angle_alpha 83.967(4)
_cell_angle_beta 73.740(3)
_cell_angle_gamma 67.598(3)
_cell_formula_units_Z 1
_cell_length_a 8.9367(5)
_cell_length_b 9.4944(6)
_cell_length_c 11.9769(8)
_cell_measurement_reflns_used 55319
_cell_measurement_temperature 150(2)
_cell_measurement_theta_max 30.50
_cell_measurement_theta_min 2.32
_cell_volume 901.95(10)
_computing_cell_refinement 'HKL2000 (Otwinowski & Minor, 1997)'
_computing_data_collection 'COLLECT (Nonius, 1998)'
_computing_data_reduction 'HKL2000 (Otwinowski & Minor, 1997)'
_computing_molecular_graphics 'SHELXTL (Sheldrick, 2008)'
_computing_publication_material 'SHELXTL (Sheldrick, 2008); PLATON (Spek, 2003)'
_computing_structure_refinement 'SHELXL-97 (Sheldrick, 2008)'
_computing_structure_solution 'SHELXS-97 (Sheldrick, 2008)'
_diffrn_ambient_temperature 150(2)
_diffrn_measured_fraction_theta_full 0.999
_diffrn_measured_fraction_theta_max 0.999
_diffrn_measurement_device_type 'Nonius Kappa-CCD area-detector diffractometer'
_diffrn_measurement_method '2 \f and 13 \w scans with 2\% steps (776 frames)'
_diffrn_radiation_monochromator graphite
_diffrn_radiation_source 'fine-focus sealed tube'
_diffrn_radiation_type MoK\a
_diffrn_radiation_wavelength 0.71073
_diffrn_reflns_av_R_equivalents 0.0866
_diffrn_reflns_av_unetI/netI 0.0932
_diffrn_reflns_limit_h_max 12
_diffrn_reflns_limit_h_min -12
_diffrn_reflns_limit_k_max 13
_diffrn_reflns_limit_k_min -13
_diffrn_reflns_limit_l_max 17
_diffrn_reflns_limit_l_min -17
_diffrn_reflns_number 55319
_diffrn_reflns_theta_full 30.50
_diffrn_reflns_theta_max 30.50
_diffrn_reflns_theta_min 2.32
_diffrn_standards_decay_% 0
_diffrn_standards_interval_time 0
_diffrn_standards_number 0
_exptl_absorpt_coefficient_mu 13.519
_exptl_absorpt_correction_T_max 0.226
_exptl_absorpt_correction_T_min 0.120
_exptl_absorpt_correction_type multi-scan
_exptl_absorpt_process_details 'SCALEPACK (Otwinowski & Minor, 1997)'
_exptl_crystal_colour 'translucent light yellow'
_exptl_crystal_density_diffrn 2.641
_exptl_crystal_density_method 'not measured'
_exptl_crystal_description parallelepiped
_exptl_crystal_F_000 654
_exptl_crystal_size_max 0.14
_exptl_crystal_size_mid 0.14
_exptl_crystal_size_min 0.11
_refine_diff_density_max 2.352
_refine_diff_density_min -2.318
_refine_diff_density_rms 0.201
_refine_ls_extinction_method none
_refine_ls_goodness_of_fit_ref 1.026
_refine_ls_hydrogen_treatment constr
_refine_ls_matrix_type full
_refine_ls_number_parameters 242
_refine_ls_number_reflns 5498
_refine_ls_number_restraints 0
_refine_ls_restrained_S_all 1.026
_refine_ls_R_factor_all 0.0397
_refine_ls_R_factor_gt 0.0306
_refine_ls_shift/su_max 0.001
_refine_ls_shift/su_mean 0.000
_refine_ls_structure_factor_coef Fsqd
_refine_ls_weighting_details 'calc w=1/[\s^2^(Fo^2^)]'
_refine_ls_weighting_scheme calc
_refine_ls_wR_factor_gt 0.0558
_refine_ls_wR_factor_ref 0.0580
_reflns_number_gt 4667
_reflns_number_total 5498
_reflns_threshold_expression >2sigma(I)
_cod_data_source_file cg500828s_si_003.cif
_cod_data_source_block 7
_cod_depositor_comments 'Adding full bibliography for 4511635--4511642.cif.'
_cod_database_code 4511641

loop_
_symmetry_equiv_pos_as_xyz
'x, y, z'
'-x, -y, -z'

loop_
_atom_site_label
_atom_site_type_symbol
_atom_site_fract_x
_atom_site_fract_y
_atom_site_fract_z
_atom_site_U_iso_or_equiv
_atom_site_adp_type
_atom_site_occupancy
_atom_site_symmetry_multiplicity
_atom_site_calc_flag
_atom_site_refinement_flags
U1 U 0.5000 0.0000 0.5000 0.02240(6) Uani 1 2 d S
U2 U 0.42045(2) 0.289662(13) 0.178869(11) 0.01971(5) Uani 1 1 d .
O1 O 0.3535(4) 0.1846(3) 0.5399(2) 0.0322(8) Uani 1 1 d .
O2 O 0.4414(5) 0.3772(3) 0.2935(2) 0.0313(9) Uani 1 1 d .
O3 O 0.4011(4) 0.2020(3) 0.0642(2) 0.0261(7) Uani 1 1 d .
O4 O 0.4028(4) 0.0731(3) 0.3094(2) 0.0252(7) Uani 1 1 d .
O5 O 0.3154(5) -0.0890(3) 0.4220(2) 0.0361(9) Uani 1 1 d .
O6 O -0.3038(5) 0.0737(3) 0.3539(2) 0.0304(8) Uani 1 1 d .
O7 O -0.3102(4) 0.1015(3) 0.1681(2) 0.0247(7) Uani 1 1 d .
O8 O 0.3823(5) -0.3813(3) -0.0496(2) 0.0239(7) Uani 1 1 d .
O9 O 0.2655(4) -0.4627(3) 0.1189(2) 0.0288(8) Uani 1 1 d .
O10 O 0.1370(5) 0.3451(3) 0.2824(3) 0.0338(8) Uani 1 1 d .
N1 N -0.1358(6) 0.4305(4) 0.3827(4) 0.0472(13) Uani 1 1 d .
C1 C 0.2268(6) -0.0251(4) 0.2460(3) 0.0233(9) Uani 1 1 d .
H1 H 0.2421 0.0473 0.1808 0.028 Uiso 1 1 calc R
C2 C 0.0384(6) 0.0169(4) 0.2998(3) 0.0221(9) Uani 1 1 d .
H2A H 0.0196 -0.0555 0.3630 0.027 Uiso 1 1 calc R
H2B H -0.0109 0.1205 0.3337 0.027 Uiso 1 1 calc R
C3 C -0.0457(6) 0.0115(4) 0.2076(3) 0.0239(9) Uani 1 1 d .
H3 H -0.0175 0.0810 0.1434 0.029 Uiso 1 1 calc R
C4 C 0.0274(5) -0.1509(3) 0.1548(3) 0.0206(10) Uani 1 1 d .
H4A H 0.0035 -0.2240 0.2158 0.025 Uiso 1 1 calc R
H4B H -0.0257 -0.1519 0.0928 0.025 Uiso 1 1 calc R
C5 C 0.2164(6) -0.1977(4) 0.1045(3) 0.0214(9) Uani 1 1 d .
H5 H 0.2364 -0.1258 0.0400 0.026 Uiso 1 1 calc R
C6 C 0.3047(6) -0.1891(4) 0.1942(3) 0.0231(9) Uani 1 1 d .
H6A H 0.4258 -0.2151 0.1569 0.028 Uiso 1 1 calc R
H6B H 0.2924 -0.2634 0.2571 0.028 Uiso 1 1 calc R
C7 C 0.3177(6) -0.0141(4) 0.3304(3) 0.0214(9) Uani 1 1 d .
C8 C -0.2334(6) 0.0646(4) 0.2471(3) 0.0209(9) Uani 1 1 d .
C9 C 0.2956(6) -0.3588(4) 0.0538(3) 0.0213(9) Uani 1 1 d .
C10 C -0.0142(7) 0.4097(4) 0.2857(4) 0.0327(12) Uani 1 1 d .
C11 C -0.0824(8) 0.4671(5) 0.1813(5) 0.0502(16) Uani 1 1 d .
H11A H -0.0687 0.3821 0.1332 0.060 Uiso 1 1 calc R
H11B H -0.0283 0.5342 0.1326 0.060 Uiso 1 1 calc R
C12 C -0.2700(9) 0.5571(5) 0.2404(6) 0.068(2) Uani 1 1 d .
H12A H -0.2923 0.6674 0.2422 0.082 Uiso 1 1 calc R
H12B H -0.3428 0.5417 0.1977 0.082 Uiso 1 1 calc R
C13 C -0.3031(8) 0.4936(6) 0.3649(6) 0.066(2) Uani 1 1 d .
H13A H -0.3796 0.5753 0.4218 0.079 Uiso 1 1 calc R
H13B H -0.3509 0.4139 0.3703 0.079 Uiso 1 1 calc R
C14 C -0.1167(10) 0.3752(6) 0.4955(4) 0.063(2) Uani 1 1 d .
H14A H 0.0013 0.3126 0.4899 0.095 Uiso 1 1 calc R
H14B H -0.1857 0.3136 0.5264 0.095 Uiso 1 1 calc R
H14C H -0.1526 0.4616 0.5477 0.095 Uiso 1 1 calc R

loop_
_atom_site_aniso_label
_atom_site_aniso_U_11
_atom_site_aniso_U_22
_atom_site_aniso_U_33
_atom_site_aniso_U_23
_atom_site_aniso_U_13
_atom_site_aniso_U_12
U1 0.02364(16) 0.02767(10) 0.01629(10) -0.00303(7) -0.00249(10) -0.01102(10)
U2 0.01920(11) 0.01881(7) 0.01805(7) 0.00075(5) -0.00284(7) -0.00531(7)
O1 0.035(2) 0.0309(14) 0.0275(15) -0.0056(11) -0.0076(15) -0.0077(15)
O2 0.037(3) 0.0323(14) 0.0221(14) -0.0059(11) -0.0018(15) -0.0123(16)
O3 0.028(2) 0.0322(13) 0.0213(14) -0.0011(11) -0.0089(14) -0.0126(14)
O4 0.029(2) 0.0230(12) 0.0256(14) 0.0019(10) -0.0082(14) -0.0107(13)
O5 0.059(3) 0.0478(16) 0.0208(14) 0.0098(12) -0.0191(16) -0.0370(18)
O6 0.029(2) 0.0442(16) 0.0168(13) 0.0013(12) -0.0034(14) -0.0143(16)
O7 0.027(2) 0.0264(12) 0.0164(13) 0.0006(10) -0.0059(13) -0.0055(13)
O8 0.024(2) 0.0231(12) 0.0229(14) 0.0007(10) -0.0015(14) -0.0098(13)
O9 0.023(2) 0.0240(12) 0.0308(15) 0.0065(11) 0.0007(14) -0.0066(13)
O10 0.025(2) 0.0322(14) 0.0372(17) 0.0040(12) -0.0006(16) -0.0090(15)
N1 0.024(3) 0.0311(19) 0.081(3) -0.022(2) 0.000(3) -0.009(2)
C1 0.023(3) 0.0269(18) 0.0211(19) -0.0026(15) -0.0055(18) -0.0095(18)
C2 0.023(3) 0.0211(17) 0.0204(18) -0.0015(14) -0.0038(18) -0.0077(18)
C3 0.016(3) 0.0230(17) 0.028(2) 0.0004(15) -0.0019(19) -0.0058(17)
C4 0.022(3) 0.0192(17) 0.0172(18) -0.0028(14) -0.0036(19) -0.0038(18)
C5 0.023(3) 0.0214(17) 0.0200(18) 0.0004(14) -0.0100(18) -0.0047(17)
C6 0.021(3) 0.0239(17) 0.0211(18) -0.0034(14) -0.0057(18) -0.0037(17)
C7 0.023(3) 0.0208(17) 0.0197(18) -0.0025(14) -0.0063(18) -0.0062(17)
C8 0.020(3) 0.0191(16) 0.0217(19) 0.0004(14) -0.0055(18) -0.0047(17)
C9 0.018(3) 0.0214(17) 0.0199(18) 0.0039(14) -0.0023(18) -0.0047(17)
C10 0.027(3) 0.0210(19) 0.044(3) -0.0074(17) 0.001(2) -0.008(2)
C11 0.048(4) 0.035(2) 0.077(4) 0.000(2) -0.038(3) -0.009(3)
C12 0.059(5) 0.037(3) 0.129(6) -0.011(3) -0.065(5) -0.007(3)
C13 0.028(4) 0.044(3) 0.126(6) -0.026(3) -0.016(4) -0.011(3)
C14 0.094(7) 0.062(3) 0.038(3) -0.012(2) 0.010(3) -0.049(4)

loop_
_atom_type_symbol
_atom_type_description
_atom_type_scat_dispersion_real
_atom_type_scat_dispersion_imag
_atom_type_scat_source
C C 0.0033 0.0016 'International Tables Vol C Tables 4.2.6.8 and 6.1.1.4'
H H 0.0000 0.0000 'International Tables Vol C Tables 4.2.6.8 and 6.1.1.4'
O O 0.0106 0.0060 'International Tables Vol C Tables 4.2.6.8 and 6.1.1.4'
U U -9.6767 9.6646 'International Tables Vol C Tables 4.2.6.8 and 6.1.1.4'
N N 0.0061 0.0033 'International Tables Vol C Tables 4.2.6.8 and 6.1.1.4'

loop_
_geom_angle_atom_site_label_1
_geom_angle_atom_site_label_2
_geom_angle_atom_site_label_3
_geom_angle
_geom_angle_site_symmetry_1
_geom_angle_site_symmetry_3
O1 U1 O1 180.0 2_656 .
O1 U1 O6 96.84(12) 2_656 2_556
O1 U1 O6 83.16(12) . 2_556
O1 U1 O6 83.16(12) 2_656 1_655
O1 U1 O6 96.84(12) . 1_655
O6 U1 O6 180.0 2_556 1_655
O1 U1 O5 96.98(14) 2_656 2_656
O1 U1 O5 83.02(14) . 2_656
O6 U1 O5 113.85(10) 2_556 2_656
O6 U1 O5 66.15(10) 1_655 2_656
O1 U1 O5 83.02(14) 2_656 .
O1 U1 O5 96.98(14) . .
O6 U1 O5 66.15(10) 2_556 .
O6 U1 O5 113.85(10) 1_655 .
O5 U1 O5 180.0 2_656 .
O1 U1 O4 98.44(11) 2_656 .
O1 U1 O4 81.56(11) . .
O6 U1 O4 110.97(11) 2_556 .
O6 U1 O4 69.03(11) 1_655 .
O5 U1 O4 130.10(9) 2_656 .
O5 U1 O4 49.90(8) . .
O1 U1 O4 81.56(11) 2_656 2_656
O1 U1 O4 98.44(11) . 2_656
O6 U1 O4 69.03(11) 2_556 2_656
O6 U1 O4 110.97(11) 1_655 2_656
O5 U1 O4 49.90(8) 2_656 2_656
O5 U1 O4 130.10(8) . 2_656
O4 U1 O4 180.0 . 2_656
O3 U2 O2 179.59(16) . .
O3 U2 O10 92.84(14) . .
O2 U2 O10 87.57(15) . .
O3 U2 O7 90.67(13) . 1_655
O2 U2 O7 88.99(14) . 1_655
O10 U2 O7 140.25(9) . 1_655
O3 U2 O8 91.55(13) . 2_655
O2 U2 O8 88.14(12) . 2_655
O10 U2 O8 146.52(10) . 2_655
O7 U2 O8 72.80(10) 1_655 2_655
O3 U2 O9 92.15(11) . 1_565
O2 U2 O9 88.01(12) . 1_565
O10 U2 O9 73.50(9) . 1_565
O7 U2 O9 145.92(10) 1_655 1_565
O8 U2 O9 73.18(10) 2_655 1_565
O3 U2 O4 91.02(10) . .
O2 U2 O4 89.06(11) . .
O10 U2 O4 71.43(10) . .
O7 U2 O4 68.92(10) 1_655 .
O8 U2 O4 141.65(11) 2_655 .
O9 U2 O4 144.90(11) 1_565 .
C7 O4 U2 136.9(3) . .
C7 O4 U1 93.9(2) . .
U2 O4 U1 127.18(13) . .
C7 O5 U1 98.5(3) . .
C8 O6 U1 143.4(3) . 1_455
C8 O7 U2 127.2(2) . 1_455
C9 O8 U2 137.3(3) . 2_655
C9 O9 U2 137.6(3) . 1_545
C10 O10 U2 148.8(3) . .
C10 N1 C14 126.3(6) . .
C10 N1 C13 114.1(5) . .
C14 N1 C13 118.8(5) . .
C7 C1 C2 113.1(3) . .
C7 C1 C6 109.9(3) . .
C2 C1 C6 109.6(4) . .
C7 C1 H1 108.0 . .
C2 C1 H1 108.0 . .
C6 C1 H1 108.0 . .
C3 C2 C1 109.8(3) . .
C3 C2 H2A 109.7 . .
C1 C2 H2A 109.7 . .
C3 C2 H2B 109.7 . .
C1 C2 H2B 109.7 . .
H2A C2 H2B 108.2 . .
C8 C3 C2 114.9(3) . .
C8 C3 C4 109.7(4) . .
C2 C3 C4 110.6(3) . .
C8 C3 H3 107.0 . .
C2 C3 H3 107.0 . .
C4 C3 H3 107.0 . .
C5 C4 C3 109.3(4) . .
C5 C4 H4A 109.8 . .
C3 C4 H4A 109.8 . .
C5 C4 H4B 109.8 . .
C3 C4 H4B 109.8 . .
H4A C4 H4B 108.3 . .
C6 C5 C4 112.5(3) . .
C6 C5 C9 108.9(3) . .
C4 C5 C9 111.5(4) . .
C6 C5 H5 107.9 . .
C4 C5 H5 107.9 . .
C9 C5 H5 107.9 . .
C5 C6 C1 109.6(3) . .
C5 C6 H6A 109.7 . .
C1 C6 H6A 109.7 . .
C5 C6 H6B 109.7 . .
C1 C6 H6B 109.7 . .
H6A C6 H6B 108.2 . .
O5 C7 O4 117.7(4) . .
O5 C7 C1 121.7(4) . .
O4 C7 C1 120.6(3) . .
O6 C8 O7 124.4(5) . .
O6 C8 C3 119.2(4) . .
O7 C8 C3 116.4(3) . .
O9 C9 O8 123.1(3) . .
O9 C9 C5 117.0(3) . .
O8 C9 C5 119.8(3) . .
O10 C10 N1 123.4(5) . .
O10 C10 C11 125.0(4) . .
N1 C10 C11 111.6(5) . .
C10 C11 C12 101.1(4) . .
C10 C11 H11A 111.6 . .
C12 C11 H11A 111.6 . .
C10 C11 H11B 111.6 . .
C12 C11 H11B 111.6 . .
H11A C11 H11B 109.4 . .
C13 C12 C11 105.9(5) . .
C13 C12 H12A 110.6 . .
C11 C12 H12A 110.6 . .
C13 C12 H12B 110.6 . .
C11 C12 H12B 110.6 . .
H12A C12 H12B 108.7 . .
N1 C13 C12 101.8(5) . .
N1 C13 H13A 111.4 . .
C12 C13 H13A 111.4 . .
N1 C13 H13B 111.4 . .
C12 C13 H13B 111.4 . .
H13A C13 H13B 109.3 . .
N1 C14 H14A 109.5 . .
N1 C14 H14B 109.5 . .
H14A C14 H14B 109.5 . .
N1 C14 H14C 109.5 . .
H14A C14 H14C 109.5 . .
H14B C14 H14C 109.5 . .

loop_
_geom_bond_atom_site_label_1
_geom_bond_atom_site_label_2
_geom_bond_distance
_geom_bond_site_symmetry_2
U1 O1 1.758(3) 2_656
U1 O1 1.758(3) .
U1 O6 2.363(3) 2_556
U1 O6 2.363(3) 1_655
U1 O5 2.529(4) 2_656
U1 O5 2.529(4) .
U1 O4 2.601(3) .
U1 O4 2.601(3) 2_656
U2 O3 1.758(3) .
U2 O2 1.764(3) .
U2 O10 2.365(4) .
U2 O7 2.366(3) 1_655
U2 O8 2.371(3) 2_655
U2 O9 2.383(2) 1_565
U2 O4 2.476(2) .
O4 C7 1.287(5) .
O5 C7 1.243(4) .
O6 C8 1.253(4) .
O6 U1 2.363(3) 1_455
O7 C8 1.264(5) .
O7 U2 2.366(3) 1_455
O8 C9 1.254(4) .
O8 U2 2.371(3) 2_655
O9 C9 1.256(4) .
O9 U2 2.383(2) 1_545
O10 C10 1.244(6) .
N1 C10 1.321(6) .
N1 C14 1.430(7) .
N1 C13 1.452(8) .
C1 C7 1.497(6) .
C1 C2 1.531(6) .
C1 C6 1.558(5) .
C1 H1 1.0000 .
C2 C3 1.514(6) .
C2 H2A 0.9900 .
C2 H2B 0.9900 .
C3 C8 1.501(6) .
C3 C4 1.553(5) .
C3 H3 1.0000 .
C4 C5 1.526(6) .
C4 H4A 0.9900 .
C4 H4B 0.9900 .
C5 C6 1.524(6) .
C5 C9 1.530(5) .
C5 H5 1.0000 .
C6 H6A 0.9900 .
C6 H6B 0.9900 .
C10 C11 1.505(7) .
C11 C12 1.553(9) .
C11 H11A 0.9900 .
C11 H11B 0.9900 .
C12 C13 1.541(8) .
C12 H12A 0.9900 .
C12 H12B 0.9900 .
C13 H13A 0.9900 .
C13 H13B 0.9900 .
C14 H14A 0.9800 .
C14 H14B 0.9800 .
C14 H14C 0.9800 .
